data_2005749
loop_
_publ_author_name
'Motevalli, M.'
'O'Brien, P.'
'Watson, I. M.'

_publ_contact_author
;
      Majid Motevalli
      Dept. of Chemistry
      Queen Mary & Westfield College
      Mile End Road
      London E1 4NS UK
;
_publ_section_title Bis(1,1,1,5,5,5-hexafluoro-2,4-pentanedionato)(2,5,8,11,14,17-hexaoxaoctadecane)barium
_journal_issue 12
_journal_name_full 'Acta Crystallographica Section C'
_journal_page_first 3028
_journal_page_last 3030
_journal_paper_doi 10.1107/S0108270196011122
_journal_volume 52
_journal_year 1996
_chemical_formula_analytical
;
C22 H28 Ba F12 O10
;
_chemical_formula_iupac '[Ba (C5 H O2 F6)2 (C12 H26 O6)]'
_chemical_formula_moiety
;
Ba(C5 H O2 F6)2(C12 H26 O6)
;
_chemical_formula_structural
;
Ba(C F3 C O C H C O C F3)2(C H3(O C H2 C H2)5O C H3)
;
_chemical_formula_sum 'C22 H28 Ba F12 O10'
_chemical_formula_weight 817.78
_chemical_melting_point 419.5(5)
_chemical_name_common
;
Bis(hexafluoroacetylacetonato)barium^.^(pentaglyme)
;
_chemical_name_systematic
;
Bis(1,1,1,5,5,5-hexafluoropentane-2,4-dionato)barium^.^(2,5,8,11,14,17-
hexaoxaoctadecane)
;
_space_group_IT_number 15
_symmetry_cell_setting monoclinic
_symmetry_space_group_name_Hall '-C 2yc'
_symmetry_space_group_name_H-M 'C 1 2/c 1'
_cell_angle_alpha 90.00
_cell_angle_beta 106.77(3)
_cell_angle_gamma 90.00
_cell_formula_units_Z 8
_cell_length_a 20.074(4)
_cell_length_b 14.331(3)
_cell_length_c 23.334(5)
_cell_measurement_reflns_used 25
_cell_measurement_temperature 293(2)
_cell_measurement_theta_max 14.3
_cell_measurement_theta_min 12.5
_cell_volume 6427(3)
_computing_cell_refinement CAD4/PC
_computing_data_collection 'CAD4/PC (Enraf-Nonius, 1992)'
_computing_data_reduction 'local program CAD-4 (Davis, 1975)'
_computing_molecular_graphics 'ORTEX (McArdle, 1994)'
_computing_publication_material SHELXL93
_computing_structure_refinement 'SHELXL93 (Sheldrick, 1993)'
_computing_structure_solution 'SHELXS86 (Sheldrick, 1990)'
_diffrn_ambient_temperature 293(2)
_diffrn_measurement_device 'Enraf-Nonius CAD4 4-circle diffractometer'
_diffrn_measurement_method \w/2\q
_diffrn_radiation_monochromator graphite
_diffrn_radiation_source 'fine-focus sealed tube'
_diffrn_radiation_type MoK\a
_diffrn_radiation_wavelength 0.71073
_diffrn_reflns_av_R_equivalents 0.0078
_diffrn_reflns_av_sigmaI/netI 0.0192
_diffrn_reflns_limit_h_max 0
_diffrn_reflns_limit_h_min -23
_diffrn_reflns_limit_k_max 17
_diffrn_reflns_limit_k_min -6
_diffrn_reflns_limit_l_max 27
_diffrn_reflns_limit_l_min -26
_diffrn_reflns_number 5954
_diffrn_reflns_theta_max 24.97
_diffrn_reflns_theta_min 1.77
_diffrn_standards_decay_% 0
_diffrn_standards_interval_count 100
_diffrn_standards_number 2
_exptl_absorpt_coefficient_mu 1.352
_exptl_absorpt_correction_T_max 0.54
_exptl_absorpt_correction_T_min 0.49
_exptl_absorpt_correction_type 'empirical via \y scans (North, Phillips & Mathews, 1968)'
_exptl_crystal_colour colourless
_exptl_crystal_density_diffrn 1.690
_exptl_crystal_description rhomb
_exptl_crystal_F_000 3232
_exptl_crystal_size_max 0.62
_exptl_crystal_size_mid 0.45
_exptl_crystal_size_min 0.45
_refine_diff_density_max 0.818
_refine_diff_density_min -0.559
_refine_ls_extinction_method none
_refine_ls_goodness_of_fit_all 1.070
_refine_ls_goodness_of_fit_obs 1.107
_refine_ls_hydrogen_treatment 'H atoms riding with SHELXL default geometry'
_refine_ls_matrix_type full
_refine_ls_number_parameters 423
_refine_ls_number_reflns 5644
_refine_ls_number_restraints 0
_refine_ls_restrained_S_all 1.070
_refine_ls_restrained_S_obs 1.107
_refine_ls_R_factor_all 0.0455
_refine_ls_R_factor_obs 0.0370
_refine_ls_shift/esd_max -0.097
_refine_ls_shift/esd_mean 0.009
_refine_ls_structure_factor_coef Fsqd
_refine_ls_weighting_details 'w = 1/[\s^2^(Fo^2^)+(0.0614P)^2^+20.3146P] where P=(Fo^2^+2Fc^2^)/3'
_refine_ls_weighting_scheme calc
_refine_ls_wR_factor_all 0.1108
_refine_ls_wR_factor_obs 0.1060
_reflns_number_observed 4890
_reflns_number_total 5644
_reflns_observed_criterion >2sigma(I)
_cod_data_source_file cf1089.cif
_cod_data_source_block global
_cod_depositor_comments
;
The following automatic conversions were performed:

'_chemical_melting_point' value '419-420 K' was changed to '419.5(5)'
- the average value was taken and precision was estimated.

Automatic conversion script
Id: cif_fix_values 1715 2011-07-08 13:25:40Z adriana 

The following automatic conversions were performed:

'_refine_ls_weighting_scheme' value 'calc w =
1/[\s^2^(Fo^2^)+(0.0614P)^2^+20.3146P] where P=(Fo^2^+2Fc^2^)/3' was
changed to 'calc'. New tag '_refine_ls_weighting_details' was
created. The value of the new tag was set to 'w =
1/[\s^2^(Fo^2^)+(0.0614P)^2^+20.3146P] where P=(Fo^2^+2Fc^2^)/3'.

Automatic conversion script
Id: cif_fix_values 3143 2015-03-26 13:38:13Z robertas 
;
_cod_original_cell_volume 6427(2)
_cod_original_sg_symbol_H-M 'C 2/c'
_cod_database_code 2005749

loop_
_symmetry_equiv_pos_as_xyz
'x, y, z'
'-x, y, -z+1/2'
'x+1/2, y+1/2, z'
'-x+1/2, y+1/2, -z+1/2'
'-x, -y, -z'
'x, -y, z-1/2'
'-x+1/2, -y+1/2, -z'
'x+1/2, -y+1/2, z-1/2'

loop_
_atom_site_aniso_label
_atom_site_aniso_U_11
_atom_site_aniso_U_22
_atom_site_aniso_U_33
_atom_site_aniso_U_12
_atom_site_aniso_U_13
_atom_site_aniso_U_23
Ba1 0.0396(2) 0.0411(2) 0.0445(2) -0.00001(9) 0.01542(11) 0.00398(10)
F1 0.311(8) 0.324(9) 0.134(4) -0.249(8) 0.168(5) -0.144(5)
F2 0.237(8) 0.184(6) 0.143(5) 0.049(5) 0.087(5) -0.061(4)
F3 0.138(4) 0.197(5) 0.079(3) -0.058(4) 0.025(3) -0.041(3)
F4 0.105(3) 0.128(4) 0.170(5) -0.061(3) -0.062(3) 0.051(3)
F5 0.138(3) 0.118(3) 0.097(3) -0.074(3) 0.026(3) 0.012(2)
F6 0.188(5) 0.116(4) 0.348(9) -0.090(4) 0.193(6) -0.134(5)
F7 0.096(4) 0.450(13) 0.251(9) 0.120(6) 0.104(5) 0.153(9)
F8 0.110(4) 0.299(11) 0.217(8) 0.045(5) -0.070(5) -0.088(7)
F9 0.085(3) 0.133(5) 0.349(10) 0.038(3) 0.004(5) 0.059(6)
F10 0.182(6) 0.274(9) 0.219(7) -0.047(6) 0.096(6) 0.132(7)
F11 0.470(18) 0.240(9) 0.402(16) 0.211(12) 0.337(16) 0.249(11)
F12 0.490(19) 0.393(15) 0.081(4) -0.285(15) -0.038(7) 0.093(6)
O1 0.069(2) 0.067(2) 0.064(2) -0.021(2) 0.032(2) -0.009(2)
O2 0.064(2) 0.069(2) 0.059(2) -0.017(2) 0.030(2) -0.007(2)
O3 0.056(2) 0.086(3) 0.082(3) 0.009(2) 0.029(2) 0.021(2)
O4 0.055(2) 0.085(2) 0.075(2) -0.001(2) 0.026(2) 0.024(2)
O5 0.061(2) 0.064(2) 0.072(2) -0.017(2) 0.007(2) 0.002(2)
O6 0.075(2) 0.072(2) 0.059(2) 0.011(2) 0.009(2) 0.012(2)
O7 0.076(2) 0.052(2) 0.076(2) 0.016(2) 0.033(2) 0.016(2)
O8 0.064(2) 0.050(2) 0.072(2) -0.0008(15) 0.031(2) -0.009(2)
O9 0.055(2) 0.064(2) 0.044(2) 0.0018(14) 0.0153(14) -0.0023(13)
O10 0.057(2) 0.057(2) 0.062(2) 0.0132(15) 0.008(2) -0.003(2)
C1 0.091(4) 0.111(5) 0.084(4) -0.045(4) 0.047(4) -0.046(4)
C2 0.053(3) 0.065(3) 0.057(3) -0.012(2) 0.024(2) -0.005(2)
C3 0.055(3) 0.066(3) 0.054(3) -0.015(2) 0.025(2) -0.002(2)
C4 0.038(2) 0.048(2) 0.059(3) -0.001(2) 0.015(2) 0.005(2)
C5 0.053(3) 0.063(3) 0.057(3) -0.009(2) 0.016(2) -0.003(2)
C6 0.050(3) 0.121(6) 0.129(6) 0.009(4) 0.015(4) 0.002(5)
C7 0.045(2) 0.067(3) 0.074(3) 0.001(2) 0.021(2) -0.010(3)
C8 0.054(3) 0.081(4) 0.092(4) -0.015(3) 0.037(3) 0.002(3)
C9 0.064(3) 0.067(3) 0.060(3) -0.016(2) 0.028(2) 0.001(2)
C10 0.098(5) 0.129(7) 0.099(6) -0.010(5) 0.041(5) 0.044(5)
C11 0.107(5) 0.064(4) 0.113(5) -0.028(3) 0.041(4) -0.004(3)
C12 0.066(3) 0.085(4) 0.095(5) -0.018(3) -0.005(3) -0.007(4)
C13 0.078(4) 0.096(4) 0.059(3) -0.007(3) -0.006(3) -0.008(3)
C14 0.094(4) 0.085(4) 0.066(3) 0.016(3) 0.012(3) 0.032(3)
C15 0.094(4) 0.076(4) 0.080(4) 0.030(3) 0.024(3) 0.034(3)
C16 0.094(4) 0.049(3) 0.100(4) 0.021(3) 0.046(4) 0.010(3)
C17 0.086(4) 0.046(3) 0.088(4) 0.003(2) 0.042(3) -0.005(2)
C18 0.084(4) 0.073(3) 0.069(3) -0.013(3) 0.033(3) -0.028(3)
C19 0.073(3) 0.080(4) 0.050(3) -0.005(3) 0.023(2) -0.014(2)
C20 0.063(3) 0.073(3) 0.054(3) 0.005(2) 0.005(2) 0.013(2)
C21 0.052(3) 0.061(3) 0.072(3) 0.011(2) 0.007(2) 0.004(2)
C22 0.113(5) 0.077(4) 0.079(4) 0.034(4) 0.023(4) -0.011(3)

loop_
_atom_site_label
_atom_site_occupancy
_atom_site_fract_x
_atom_site_fract_y
_atom_site_fract_z
_atom_site_U_iso_or_equiv
_atom_site_thermal_displace_type
_atom_site_calc_flag
_atom_site_refinement_flags
_atom_site_type_symbol
Ba1 1 0.211011(11) 0.95264(2) 0.116637(10) 0.04106(11) Uani d . Ba
F1 1 0.0806(4) 0.9299(6) 0.3209(2) 0.235(5) Uani d . F
F2 1 0.0944(4) 1.0612(5) 0.2888(3) 0.182(3) Uani d . F
F3 1 0.1779(3) 0.9859(5) 0.3295(2) 0.140(2) Uani d . F
F4 1 -0.0391(2) 0.7579(4) 0.1044(2) 0.155(2) Uani d . F
F5 1 0.0033(2) 0.6968(3) 0.1849(2) 0.120(2) Uani d . F
F6 1 0.0452(3) 0.6702(4) 0.1170(4) 0.193(3) Uani d . F
F7 1 0.5093(3) 0.9051(8) 0.1036(4) 0.254(5) Uani d . F
F8 1 0.4933(4) 0.9416(6) 0.1790(4) 0.234(5) Uani d . F
F9 1 0.4674(3) 0.8140(5) 0.1468(4) 0.202(4) Uani d . F
F10 1 0.3835(4) 1.1290(6) -0.0311(3) 0.217(4) Uani d . F
F11 1 0.2998(7) 1.1791(7) -0.0226(6) 0.326(9) Uani d . F
F12 1 0.2931(8) 1.0800(9) -0.0742(3) 0.346(10) Uani d . F
O1 1 0.1512(2) 0.9843(3) 0.2075(2) 0.0640(9) Uani d . O
O2 1 0.0929(2) 0.8466(2) 0.11647(15) 0.0616(8) Uani d . O
O3 1 0.3462(2) 0.8999(3) 0.1174(2) 0.0729(10) Uani d . O
O4 1 0.2663(2) 1.0258(3) 0.0308(2) 0.0701(10) Uani d . O
O5 1 0.2826(2) 1.1107(2) 0.1788(2) 0.0682(9) Uani d . O
O6 1 0.3098(2) 0.9378(3) 0.2314(2) 0.0709(10) Uani d . O
O7 1 0.2503(2) 0.7748(2) 0.1690(2) 0.0659(9) Uani d . O
O8 1 0.1934(2) 0.7947(2) 0.0427(2) 0.0597(8) Uani d . O
O9 1 0.1104(2) 0.9557(2) 0.00149(14) 0.0540(8) Uani d . O
O10 1 0.1223(2) 1.1074(2) 0.07574(15) 0.0607(8) Uani d . O
C1 1 0.1158(4) 0.9741(6) 0.2935(3) 0.091(2) Uani d . C
C2 1 0.1161(2) 0.9376(3) 0.2327(2) 0.0565(11) Uani d . C
C3 1 0.0788(2) 0.8563(3) 0.2133(2) 0.0564(11) Uani d . C
H3 1 0.0597(2) 0.8249(3) 0.2396(2) 0.085(18) Uiso calc R H
C4 1 0.0687(2) 0.8197(3) 0.1561(2) 0.0482(10) Uani d . C
C5 1 0.0194(2) 0.7360(4) 0.1397(2) 0.0573(11) Uani d . C
C6 1 0.4656(3) 0.8989(7) 0.1317(4) 0.102(2) Uani d . C
C7 1 0.3929(2) 0.9350(4) 0.1002(2) 0.0615(12) Uani d . C
C8 1 0.3873(3) 1.0002(4) 0.0555(3) 0.0721(15) Uani d . C
H8 1 0.4275(3) 1.0195(4) 0.0468(3) 0.105(22) Uiso calc R H
C9 1 0.3243(3) 1.0379(4) 0.0232(2) 0.0615(12) Uani d . C
C10 1 0.3251(4) 1.1040(7) -0.0269(4) 0.106(3) Uani d . C
C11 1 0.2963(4) 1.1863(4) 0.1438(3) 0.093(2) Uani d . C
H11A 1 0.2578(12) 1.1936(24) 0.1084(12) 0.140(18) Uiso calc R H
H11B 1 0.3378(15) 1.1733(17) 0.1325(20) 0.140(18) Uiso calc R H
H11C 1 0.3026(27) 1.2427(8) 0.1669(9) 0.140(18) Uiso calc R H
C12 1 0.3367(3) 1.0983(5) 0.2323(3) 0.088(2) Uani d . C
H12A 1 0.3431(3) 1.1551(5) 0.2559(3) 0.160(25) Uiso calc R H
H12B 1 0.3798(3) 1.0845(5) 0.2233(3) 0.160(25) Uiso calc R H
C13 1 0.3181(3) 1.0196(5) 0.2668(3) 0.083(2) Uani d . C
H13A 1 0.3546(3) 1.0105(5) 0.3040(3) 0.090(14) Uiso calc R H
H13B 1 0.2751(3) 1.0336(5) 0.2763(3) 0.090(14) Uiso calc R H
C14 1 0.3034(4) 0.8538(4) 0.2611(3) 0.084(2) Uani d . C
H14A 1 0.2591(4) 0.8525(4) 0.2699(3) 0.116(18) Uiso calc R H
H14B 1 0.3402(4) 0.8498(4) 0.2986(3) 0.116(18) Uiso calc R H
C15 1 0.3081(4) 0.7743(4) 0.2227(3) 0.084(2) Uani d . C
H15A 1 0.3513(4) 0.7777(4) 0.2121(3) 0.086(13) Uiso calc R H
H15B 1 0.3080(4) 0.7165(4) 0.2443(3) 0.086(13) Uiso calc R H
C16 1 0.2594(3) 0.7078(4) 0.1271(3) 0.077(2) Uani d . C
H16A 1 0.2650(3) 0.6463(4) 0.1452(3) 0.076(12) Uiso calc R H
H16B 1 0.3012(3) 0.7222(4) 0.1159(3) 0.076(12) Uiso calc R H
C17 1 0.1989(3) 0.7078(3) 0.0733(3) 0.0699(14) Uani d . C
H17A 1 0.2037(3) 0.6578(3) 0.0467(3) 0.067(10) Uiso calc R H
H17B 1 0.1568(3) 0.6967(3) 0.0847(3) 0.067(10) Uiso calc R H
C18 1 0.1348(3) 0.7975(4) -0.0101(3) 0.0729(15) Uani d . C
H18A 1 0.0926(3) 0.7828(4) 0.0003(3) 0.084(13) Uiso calc R H
H18B 1 0.1407(3) 0.7513(4) -0.0386(3) 0.084(13) Uiso calc R H
C19 1 0.1288(3) 0.8912(4) -0.0373(2) 0.0668(13) Uani d . C
H19A 1 0.1727(3) 0.9091(4) -0.0436(2) 0.068(11) Uiso calc R H
H19B 1 0.0935(3) 0.8908(4) -0.0758(2) 0.068(11) Uiso calc R H
C20 1 0.0980(3) 1.0474(4) -0.0225(2) 0.0658(14) Uani d . C
H20A 1 0.0641(3) 1.0458(4) -0.0617(2) 0.063(10) Uiso calc R H
H20B 1 0.1408(3) 1.0741(4) -0.0267(2) 0.063(10) Uiso calc R H
C21 1 0.0714(3) 1.1048(4) 0.0194(2) 0.0638(13) Uani d . C
H21A 1 0.0614(3) 1.1676(4) 0.0038(2) 0.074(11) Uiso calc R H
H21B 1 0.0287(3) 1.0778(4) 0.0235(2) 0.074(11) Uiso calc R H
C22 1 0.1005(4) 1.1628(4) 0.1172(3) 0.091(2) Uani d . C
H22A 1 0.0955(22) 1.2264(7) 0.1038(10) 0.112(14) Uiso calc R H
H22B 1 0.1346(11) 1.1595(25) 0.1557(6) 0.112(14) Uiso calc R H
H22C 1 0.0567(12) 1.1402(19) 0.1204(15) 0.112(14) Uiso calc R H

loop_
_atom_type_symbol
_atom_type_description
_atom_type_scat_dispersion_real
_atom_type_scat_dispersion_imag
_atom_type_scat_source
C C 0.0033 0.0016 'International Tables Vol C Tables 4.2.6.8 and 6.1.1.4'
H H 0.0000 0.0000 'International Tables Vol C Tables 4.2.6.8 and 6.1.1.4'
O O 0.0106 0.0060 'International Tables Vol C Tables 4.2.6.8 and 6.1.1.4'
F F 0.0171 0.0103 'International Tables Vol C Tables 4.2.6.8 and 6.1.1.4'
Ba Ba -0.3244 2.2819 'International Tables Vol C Tables 4.2.6.8 and 6.1.1.4'

loop_
_geom_angle_atom_site_label_1
_geom_angle_atom_site_label_2
_geom_angle_atom_site_label_3
_geom_angle
_geom_angle_publ_flag
O1 Ba1 O4 148.19(12) ?
O1 Ba1 O8 126.84(10) ?
O4 Ba1 O8 82.32(11) ?
O1 Ba1 O3 132.26(11) ?
O4 Ba1 O3 61.16(11) yes
O8 Ba1 O3 74.78(11) ?
O1 Ba1 O2 62.41(10) yes
O4 Ba1 O2 135.94(11) ?
O8 Ba1 O2 66.86(9) ?
O3 Ba1 O2 131.76(11) ?
O1 Ba1 O10 76.06(11) ?
O4 Ba1 O10 78.66(11) ?
O8 Ba1 O10 117.98(10) ?
O3 Ba1 O10 136.42(11) ?
O2 Ba1 O10 88.54(10) ?
O1 Ba1 O7 86.86(11) ?
O4 Ba1 O7 122.25(11) ?
O8 Ba1 O7 60.68(11) yes
O3 Ba1 O7 66.95(10) ?
O2 Ba1 O7 69.21(11) ?
O10 Ba1 O7 156.61(10) ?
O1 Ba1 O6 68.18(12) ?
O4 Ba1 O6 113.25(11) ?
O8 Ba1 O6 116.65(11) ?
O3 Ba1 O6 64.18(12) ?
O2 Ba1 O6 108.60(11) ?
O10 Ba1 O6 125.16(10) ?
O7 Ba1 O6 59.71(11) yes
O1 Ba1 O5 75.25(10) ?
O4 Ba1 O5 79.47(12) ?
O8 Ba1 O5 155.65(10) ?
O3 Ba1 O5 82.29(12) ?
O2 Ba1 O5 137.04(10) ?
O10 Ba1 O5 74.00(11) yes
O7 Ba1 O5 117.32(11) ?
O6 Ba1 O5 57.82(11) yes
O1 Ba1 O9 111.95(10) ?
O4 Ba1 O9 68.59(10) ?
O8 Ba1 O9 60.33(9) yes
O3 Ba1 O9 115.40(11) ?
O2 Ba1 O9 68.95(10) ?
O10 Ba1 O9 57.72(9) yes
O7 Ba1 O9 116.87(10) ?
O6 Ba1 O9 176.55(10) ?
O5 Ba1 O9 125.62(10) ?
C2 O1 Ba1 135.3(3) ?
C4 O2 Ba1 133.4(3) ?
C7 O3 Ba1 135.6(3) ?
C9 O4 Ba1 138.3(3) ?
C12 O5 C11 112.1(5) ?
C12 O5 Ba1 119.8(3) ?
C11 O5 Ba1 117.7(3) ?
C14 O6 C13 115.6(5) ?
C14 O6 Ba1 112.8(3) ?
C13 O6 Ba1 114.8(3) ?
C16 O7 C15 111.3(4) ?
C16 O7 Ba1 112.7(3) ?
C15 O7 Ba1 115.7(3) ?
C17 O8 C18 112.3(4) ?
C17 O8 Ba1 114.8(3) ?
C18 O8 Ba1 115.5(3) ?
C19 O9 C20 113.6(4) ?
C19 O9 Ba1 110.3(3) ?
C20 O9 Ba1 112.4(3) ?
C21 O10 C22 111.6(4) ?
C21 O10 Ba1 120.5(3) ?
C22 O10 Ba1 119.8(3) ?
F1 C1 F3 108.2(7) ?
F1 C1 F2 107.6(7) ?
F3 C1 F2 99.3(6) ?
F1 C1 C2 117.3(5) ?
F3 C1 C2 112.9(6) ?
F2 C1 C2 109.9(7) ?
O1 C2 C3 128.7(5) ?
O1 C2 C1 114.6(4) ?
C3 C2 C1 116.7(4) ?
C2 C3 C4 123.1(4) ?
C2 C3 H3 118.5(3) ?
C4 C3 H3 118.5(3) ?
O2 C4 C3 128.6(4) ?
O2 C4 C5 115.2(4) ?
C3 C4 C5 116.1(4) ?
F4 C5 F6 109.1(6) ?
F4 C5 F5 103.4(5) ?
F6 C5 F5 104.0(5) ?
F4 C5 C4 112.4(4) ?
F6 C5 C4 112.2(4) ?
F5 C5 C4 115.1(4) ?
F7 C6 F8 103.3(9) ?
F7 C6 F9 104.4(8) ?
F8 C6 F9 104.8(9) ?
F7 C6 C7 116.5(8) ?
F8 C6 C7 112.4(7) ?
F9 C6 C7 114.1(6) ?
O3 C7 C8 128.3(5) ?
O3 C7 C6 114.7(6) ?
C8 C7 C6 116.9(5) ?
C9 C8 C7 122.6(4) ?
C9 C8 H8 118.7(3) ?
C7 C8 H8 118.7(3) ?
O4 C9 C8 128.2(5) ?
O4 C9 C10 114.7(5) ?
C8 C9 C10 117.1(5) ?
F12 C10 F11 102.4(11) ?
F12 C10 F10 106.3(10) ?
F11 C10 F10 100.1(10) ?
F12 C10 C9 115.2(9) ?
F11 C10 C9 113.4(8) ?
F10 C10 C9 117.3(7) ?
O5 C11 H11A 109.5(3) ?
O5 C11 H11B 109.5(3) ?
H11A C11 H11B 109.5 ?
O5 C11 H11C 109.5(3) ?
H11A C11 H11C 109.5 ?
H11B C11 H11C 109.5 ?
O5 C12 C13 108.9(5) ?
O5 C12 H12A 109.9(3) ?
C13 C12 H12A 109.9(4) ?
O5 C12 H12B 109.9(3) ?
C13 C12 H12B 109.9(4) ?
H12A C12 H12B 108.3 ?
O6 C13 C12 108.5(5) ?
O6 C13 H13A 110.0(3) ?
C12 C13 H13A 110.0(3) ?
O6 C13 H13B 110.0(3) ?
C12 C13 H13B 110.0(4) ?
H13A C13 H13B 108.4 ?
O6 C14 C15 109.4(5) ?
O6 C14 H14A 109.8(3) ?
C15 C14 H14A 109.8(4) ?
O6 C14 H14B 109.8(3) ?
C15 C14 H14B 109.8(3) ?
H14A C14 H14B 108.2 ?
O7 C15 C14 110.4(5) ?
O7 C15 H15A 109.6(3) ?
C14 C15 H15A 109.6(4) ?
O7 C15 H15B 109.6(3) ?
C14 C15 H15B 109.6(3) ?
H15A C15 H15B 108.1 ?
O7 C16 C17 110.4(4) ?
O7 C16 H16A 109.6(3) ?
C17 C16 H16A 109.6(3) ?
O7 C16 H16B 109.6(3) ?
C17 C16 H16B 109.6(3) ?
H16A C16 H16B 108.1 ?
O8 C17 C16 110.7(4) ?
O8 C17 H17A 109.5(3) ?
C16 C17 H17A 109.5(3) ?
O8 C17 H17B 109.5(3) ?
C16 C17 H17B 109.5(3) ?
H17A C17 H17B 108.1 ?
O8 C18 C19 109.9(4) ?
O8 C18 H18A 109.7(3) ?
C19 C18 H18A 109.7(3) ?
O8 C18 H18B 109.7(2) ?
C19 C18 H18B 109.7(3) ?
H18A C18 H18B 108.2 ?
O9 C19 C18 108.9(4) ?
O9 C19 H19A 109.9(3) ?
C18 C19 H19A 109.9(3) ?
O9 C19 H19B 109.9(3) ?
C18 C19 H19B 109.9(3) ?
H19A C19 H19B 108.3 ?
O9 C20 C21 107.8(4) ?
O9 C20 H20A 110.2(3) ?
C21 C20 H20A 110.2(3) ?
O9 C20 H20B 110.1(3) ?
C21 C20 H20B 110.1(3) ?
H20A C20 H20B 108.5 ?
O10 C21 C20 109.0(4) ?
O10 C21 H21A 109.9(3) ?
C20 C21 H21A 109.9(3) ?
O10 C21 H21B 109.9(3) ?
C20 C21 H21B 109.9(3) ?
H21A C21 H21B 108.3 ?
O10 C22 H22A 109.5(3) ?
O10 C22 H22B 109.5(3) ?
H22A C22 H22B 109.5 ?
O10 C22 H22C 109.5(4) ?
H22A C22 H22C 109.5 ?
H22B C22 H22C 109.5 ?

loop_
_geom_bond_atom_site_label_1
_geom_bond_atom_site_label_2
_geom_bond_distance
_geom_bond_publ_flag
Ba1 O1 2.758(3) yes
Ba1 O4 2.762(4) yes
Ba1 O8 2.806(3) yes
Ba1 O3 2.811(3) yes
Ba1 O2 2.815(3) yes
Ba1 O10 2.832(3) yes
Ba1 O7 2.837(3) yes
Ba1 O6 2.844(4) yes
Ba1 O5 2.846(3) yes
Ba1 O9 2.858(3) yes
F1 C1 1.254(8) ?
F2 C1 1.314(9) ?
F3 C1 1.298(8) ?
F4 C5 1.264(6) ?
F5 C5 1.316(6) ?
F6 C5 1.262(6) ?
F7 C6 1.241(9) ?
F8 C6 1.244(10) ?
F9 C6 1.263(10) ?
F10 C10 1.257(9) ?
F11 C10 1.206(11) ?
F12 C10 1.157(11) ?
O1 C2 1.238(6) ?
O2 C4 1.224(5) ?
O3 C7 1.230(6) ?
O4 C9 1.239(6) ?
O5 C12 1.410(7) ?
O5 C11 1.429(7) ?
O6 C14 1.412(7) ?
O6 C13 1.415(7) ?
O7 C16 1.421(6) ?
O7 C15 1.441(7) ?
O8 C17 1.423(6) ?
O8 C18 1.437(7) ?
O9 C19 1.415(6) ?
O9 C20 1.422(6) ?
O10 C21 1.414(6) ?
O10 C22 1.416(6) ?
C1 C2 1.512(7) ?
C2 C3 1.389(6) ?
C3 C4 1.393(6) ?
C3 H3 0.93 ?
C4 C5 1.531(6) ?
C6 C7 1.522(8) ?
C7 C8 1.380(8) ?
C8 C9 1.381(8) ?
C8 H8 0.93 ?
C9 C10 1.508(8) ?
C11 H11A 0.96 ?
C11 H11B 0.96 ?
C11 H11C 0.96 ?
C12 C13 1.495(9) ?
C12 H12A 0.97 ?
C12 H12B 0.97 ?
C13 H13A 0.97 ?
C13 H13B 0.97 ?
C14 C15 1.469(9) ?
C14 H14A 0.97 ?
C14 H14B 0.97 ?
C15 H15A 0.97 ?
C15 H15B 0.97 ?
C16 C17 1.474(8) ?
C16 H16A 0.97 ?
C16 H16B 0.97 ?
C17 H17A 0.97 ?
C17 H17B 0.97 ?
C18 C19 1.475(8) ?
C18 H18A 0.97 ?
C18 H18B 0.97 ?
C19 H19A 0.97 ?
C19 H19B 0.97 ?
C20 C21 1.490(8) ?
C20 H20A 0.97 ?
C20 H20B 0.97 ?
C21 H21A 0.97 ?
C21 H21B 0.97 ?
C22 H22A 0.96 ?
C22 H22B 0.96 ?
C22 H22C 0.96 ?
